data_2016820
loop_
_publ_author_name
'\'Smiszek-Lindert, Wioleta'
'Lindert, Olaf'
'Nowak, Maria'
'Kusz, Joachim'

_publ_section_title
;
 3'-Methylacetanilide and <i>N</i>-benzylthioacetamide at low
 temperature
;
_journal_coeditor_code AV3158
_journal_issue 11
_journal_name_full 'Acta Crystallographica Section C'
_journal_page_first o599
_journal_page_last o603
_journal_paper_doi 10.1107/S0108270108033374
_journal_volume 64
_journal_year 2008
_chemical_formula_iupac 'C9 H11 N O'
_chemical_formula_moiety 'C9 H11 N O'
_chemical_formula_sum 'C9 H11 N O'
_chemical_formula_weight 149.19
_chemical_name_common 3'-Methylacetanilide
_chemical_name_systematic
;
3'-Methylacetanilide
;
_space_group_IT_number 14
_symmetry_cell_setting monoclinic
_symmetry_space_group_name_Hall '-P 2ybc'
_symmetry_space_group_name_H-M 'P 1 21/c 1'
_atom_sites_solution_hydrogens geom
_atom_sites_solution_primary direct
_atom_sites_solution_secondary difmap
_audit_creation_method SHELXL-97
_cell_angle_alpha 90.00
_cell_angle_beta 99.97(3)
_cell_angle_gamma 90.00
_cell_formula_units_Z 4
_cell_length_a 12.280(3)
_cell_length_b 9.4471(19)
_cell_length_c 7.3028(15)
_cell_measurement_reflns_used 4166
_cell_measurement_temperature 100(2)
_cell_measurement_theta_max 32.7327
_cell_measurement_theta_min 3.3607
_cell_volume 834.4(3)
_computing_cell_refinement
;
CrysAlis RED (Oxford Diffraction, 2006)
;
_computing_data_collection
;
CrysAlis CCD (Oxford Diffraction, 2006)
;
_computing_data_reduction
;
CrysAlis RED (Oxford Diffraction, 2006)
;
_computing_molecular_graphics 'ORTEP-3 (Farrugia, 1997) and Mercury (Macrae <i>et al.</i>,  2006)'
_computing_publication_material 'publCIF (Westrip, 2008)'
_computing_structure_refinement 'SHELXL97 (Sheldrick, 2008)'
_computing_structure_solution 'SHELXS97 (Sheldrick, 2008)'
_diffrn_ambient_temperature 100(2)
_diffrn_detector_area_resol_mean 16.0328
_diffrn_measured_fraction_theta_full 0.991
_diffrn_measured_fraction_theta_max 0.905
_diffrn_measurement_device_type 'Oxford Diffraction KM-4-CCD Sapphire3'
_diffrn_measurement_method \w
_diffrn_radiation_monochromator graphite
_diffrn_radiation_source 'fine-focus sealed tube'
_diffrn_radiation_type MoK\a
_diffrn_radiation_wavelength 0.71073
_diffrn_reflns_av_R_equivalents 0.0286
_diffrn_reflns_av_sigmaI/netI 0.0376
_diffrn_reflns_limit_h_max 18
_diffrn_reflns_limit_h_min -18
_diffrn_reflns_limit_k_max 14
_diffrn_reflns_limit_k_min -10
_diffrn_reflns_limit_l_max 10
_diffrn_reflns_limit_l_min -9
_diffrn_reflns_number 7872
_diffrn_reflns_theta_full 25.00
_diffrn_reflns_theta_max 32.80
_diffrn_reflns_theta_min 3.37
_exptl_absorpt_coefficient_mu 0.078
_exptl_absorpt_correction_type none
_exptl_crystal_colour colourless
_exptl_crystal_density_diffrn 1.188
_exptl_crystal_density_method 'not measured'
_exptl_crystal_description plate
_exptl_crystal_F_000 320
_exptl_crystal_size_max 0.4
_exptl_crystal_size_mid 0.4
_exptl_crystal_size_min 0.068
_refine_diff_density_max 0.336
_refine_diff_density_min -0.240
_refine_ls_extinction_method none
_refine_ls_goodness_of_fit_ref 1.001
_refine_ls_hydrogen_treatment mixed
_refine_ls_matrix_type full
_refine_ls_number_parameters 105
_refine_ls_number_reflns 2807
_refine_ls_number_restraints 0
_refine_ls_restrained_S_all 1.001
_refine_ls_R_factor_all 0.0633
_refine_ls_R_factor_gt 0.0420
_refine_ls_shift/su_max 0.001
_refine_ls_shift/su_mean 0.000
_refine_ls_structure_factor_coef Fsqd
_refine_ls_weighting_details 'calc w=1/[\s^2^(Fo^2^)+(0.0879P)^2^+0.0298P] where P=(Fo^2^+2Fc^2^)/3'
_refine_ls_weighting_scheme calc
_refine_ls_wR_factor_gt 0.1286
_refine_ls_wR_factor_ref 0.1352
_reflns_number_gt 1965
_reflns_number_total 2807
_reflns_threshold_expression I>2\s(I)
_cod_data_source_file av3158.cif
_cod_data_source_block I
_cod_original_sg_symbol_H-M 'P 21/c'
_cod_database_code 2016820

loop_
_symmetry_equiv_pos_as_xyz
'x, y, z'
'-x, y+1/2, -z+1/2'
'-x, -y, -z'
'x, -y-1/2, z-1/2'

loop_
_atom_site_type_symbol
_atom_site_label
_atom_site_fract_x
_atom_site_fract_y
_atom_site_fract_z
_atom_site_U_iso_or_equiv
_atom_site_adp_type
_atom_site_calc_flag
_atom_site_refinement_flags
_atom_site_occupancy
O O1 -0.02585(6) 0.73920(8) 0.14590(10) 0.02283(19) Uani d . 1
N N1 0.05229(7) 0.95381(9) 0.22691(12) 0.01784(19) Uani d . 1
H H1 0.0399(10) 1.0377(14) 0.2722(18) 0.021 Uiso d . 1
C C1 0.15971(8) 0.93353(10) 0.18758(13) 0.0171(2) Uani d . 1
C C2 0.23887(9) 1.03419(11) 0.26142(14) 0.0198(2) Uani d . 1
H H2 0.2186 1.1085 0.3366 0.024 Uiso calc R 1
C C3 0.34665(9) 1.02751(11) 0.22684(15) 0.0218(2) Uani d . 1
C C4 0.37505(9) 0.91664(12) 0.11781(15) 0.0223(2) Uani d . 1
H H4 0.4484 0.9100 0.0933 0.027 Uiso calc R 1
C C5 0.29710(9) 0.81616(11) 0.04498(14) 0.0216(2) Uani d . 1
H H5 0.3179 0.7413 -0.0287 0.026 Uiso calc R 1
C C6 0.18906(9) 0.82308(11) 0.07795(14) 0.0194(2) Uani d . 1
H H6 0.1361 0.7541 0.0270 0.023 Uiso calc R 1
C C7 0.42999(10) 1.13762(14) 0.30661(19) 0.0320(3) Uani d . 1
H H7A 0.3971 1.2320 0.2850 0.048 Uiso calc R 1
H H7B 0.4951 1.1307 0.2463 0.048 Uiso calc R 1
H H7C 0.4520 1.1219 0.4406 0.048 Uiso calc R 1
C C8 -0.03272(8) 0.86013(11) 0.20571(13) 0.0176(2) Uani d . 1
C C9 -0.13768(9) 0.91364(12) 0.26136(14) 0.0216(2) Uani d . 1
H H9A -0.1970 0.9140 0.1526 0.032 Uiso calc R 1
H H9B -0.1261 1.0101 0.3103 0.032 Uiso calc R 1
H H9C -0.1584 0.8517 0.3574 0.032 Uiso calc R 1

loop_
_atom_site_aniso_label
_atom_site_aniso_U_11
_atom_site_aniso_U_22
_atom_site_aniso_U_33
_atom_site_aniso_U_12
_atom_site_aniso_U_13
_atom_site_aniso_U_23
O1 0.0271(4) 0.0175(4) 0.0245(4) -0.0038(3) 0.0063(3) -0.0021(3)
N1 0.0199(4) 0.0150(4) 0.0191(4) -0.0002(3) 0.0049(3) -0.0019(3)
C1 0.0195(5) 0.0167(4) 0.0152(4) 0.0003(3) 0.0036(3) 0.0024(3)
C2 0.0235(5) 0.0179(5) 0.0181(5) -0.0013(4) 0.0044(4) -0.0015(4)
C3 0.0220(5) 0.0208(5) 0.0224(5) -0.0028(4) 0.0031(4) 0.0021(4)
C4 0.0206(5) 0.0246(5) 0.0227(5) 0.0018(4) 0.0060(4) 0.0026(4)
C5 0.0242(5) 0.0210(5) 0.0202(5) 0.0039(4) 0.0056(4) 0.0001(4)
C6 0.0224(5) 0.0172(5) 0.0183(4) -0.0002(4) 0.0027(4) -0.0006(3)
C7 0.0256(6) 0.0312(6) 0.0389(7) -0.0088(5) 0.0045(5) -0.0052(5)
C8 0.0211(5) 0.0178(5) 0.0137(4) 0.0000(4) 0.0024(3) 0.0027(3)
C9 0.0217(5) 0.0219(5) 0.0213(5) -0.0006(4) 0.0039(4) 0.0025(4)

loop_
_atom_type_symbol
_atom_type_description
_atom_type_scat_dispersion_real
_atom_type_scat_dispersion_imag
_atom_type_scat_source
C C 0.0033 0.0016 'International Tables Vol C Tables 4.2.6.8 and 6.1.1.4'
H H 0.0000 0.0000 'International Tables Vol C Tables 4.2.6.8 and 6.1.1.4'
N N 0.0061 0.0033 'International Tables Vol C Tables 4.2.6.8 and 6.1.1.4'
O O 0.0106 0.0060 'International Tables Vol C Tables 4.2.6.8 and 6.1.1.4'

loop_
_geom_angle_atom_site_label_1
_geom_angle_atom_site_label_2
_geom_angle_atom_site_label_3
_geom_angle
C8 N1 C1 128.04(9)
C8 N1 H1 116.8(8)
C1 N1 H1 115.2(8)
C2 C1 C6 119.76(9)
C2 C1 N1 116.16(9)
C6 C1 N1 124.06(9)
C3 C2 C1 121.23(9)
C3 C2 H2 119.4
C1 C2 H2 119.4
C2 C3 C4 118.50(10)
C2 C3 C7 120.21(10)
C4 C3 C7 121.29(10)
C5 C4 C3 120.54(10)
C5 C4 H4 119.7
C3 C4 H4 119.7
C4 C5 C6 121.15(10)
C4 C5 H5 119.4
C6 C5 H5 119.4
C5 C6 C1 118.82(9)
C5 C6 H6 120.6
C1 C6 H6 120.6
C3 C7 H7A 109.5
C3 C7 H7B 109.5
H7A C7 H7B 109.5
C3 C7 H7C 109.5
H7A C7 H7C 109.5
H7B C7 H7C 109.5
O1 C8 N1 123.17(9)
O1 C8 C9 121.48(9)
N1 C8 C9 115.35(9)
C8 C9 H9A 109.5
C8 C9 H9B 109.5
H9A C9 H9B 109.5
C8 C9 H9C 109.5
H9A C9 H9C 109.5
H9B C9 H9C 109.5

loop_
_geom_bond_atom_site_label_1
_geom_bond_atom_site_label_2
_geom_bond_distance
_geom_bond_publ_flag
O1 C8 1.2312(13) y
N1 C8 1.3568(13) y
N1 C1 1.4109(14) y
N1 H1 0.882(13) y
C1 C2 1.3995(14) y
C1 C6 1.3999(14) y
C2 C3 1.3912(15) y
C2 H2 0.9500 ?
C3 C4 1.3960(15) y
C3 C7 1.5041(16) ?
C4 C5 1.3870(16) y
C4 H4 0.9500 ?
C5 C6 1.3904(15) y
C5 H5 0.9500 ?
C6 H6 0.9500 ?
C7 H7A 0.9800 ?
C7 H7B 0.9800 ?
C7 H7C 0.9800 ?
C8 C9 1.5046(15) y
C9 H9A 0.9800 ?
C9 H9B 0.9800 ?
C9 H9C 0.9800 ?

loop_
_geom_hbond_atom_site_label_D
_geom_hbond_atom_site_label_H
_geom_hbond_atom_site_label_A
_geom_hbond_site_symmetry_A
_geom_hbond_distance_DH
_geom_hbond_distance_HA
_geom_hbond_distance_DA
_geom_hbond_angle_DHA
N1 H1 O1 2 0.882(13) 2.011(14) 2.8882(12) 172.3(12)

loop_
_geom_torsion_atom_site_label_1
_geom_torsion_atom_site_label_2
_geom_torsion_atom_site_label_3
_geom_torsion_atom_site_label_4
_geom_torsion
_geom_torsion_publ_flag
C8 N1 C1 C2 -165.66(9) y
C8 N1 C1 C6 15.95(16) y
C6 C1 C2 C3 0.51(15) ?
N1 C1 C2 C3 -177.95(9) ?
C1 C2 C3 C4 -0.71(15) ?
C1 C2 C3 C7 179.54(10) ?
C2 C3 C4 C5 0.39(15) ?
C7 C3 C4 C5 -179.86(10) ?
C3 C4 C5 C6 0.13(16) ?
C4 C5 C6 C1 -0.33(15) ?
C2 C1 C6 C5 0.02(15) ?
N1 C1 C6 C5 178.35(9) ?
C1 N1 C8 O1 -0.09(16) ?
C1 N1 C8 C9 179.68(9) ?

loop_
_cod_related_entry_id
_cod_related_entry_database
_cod_related_entry_code
1 ChemSpider 11332993
